data_2313011
loop_
_publ_author_name
'Salazar, Jacob K.'
'Kaduk, James A.'
'Dosen, Anja'
'Blanton, Thomas N.'

_publ_section_title
;
 Crystal structure of clofarabine (form I),
 C<sub>10</sub>H<sub>11</sub>ClFN<sub>5</sub>O<sub>3</sub>, from
 synchrotron power diffraction data and density functional theory
 calculations.
;
_journal_coeditor_code HB8221
_journal_issue 'Pt 7'
_journal_name_full 'Acta crystallographica. Section E, Crystallographic communications'
_journal_page_first 883
_journal_page_last 887
_journal_paper_doi 10.1107/S2056989026006584
_journal_volume 82
_journal_year 2026
_chemical_formula_iupac 'C10 H11 Cl F N5 O3'
_chemical_formula_moiety 'C10 H11 Cl F N5 O3'
_chemical_formula_sum 'C10 H11 Cl F N5 O3'
_chemical_formula_weight 360.68
_space_group_IT_number 19
_space_group_name_Hall 'P 2ac 2ab'
_space_group_name_H-M_alt 'P 21 21 21'
_symmetry_cell_setting orthorhombic
_symmetry_space_group_name_H-M 'P 21 21 21'
_cell_angle_alpha 90.00
_cell_angle_beta 90.00
_cell_angle_gamma 90.00
_cell_formula_units_Z 4
_cell_length_a 5.06687
_cell_length_b 10.79280
_cell_length_c 22.33879
_cell_volume 1221.613
_exptl_crystal_density_diffrn 1.6506
_cod_data_source_file hb8221.cif
_cod_data_source_block clofarabine_VASP
_cod_original_cell_volume 1221.61
_cod_database_code 2313011

loop_
_symmetry_equiv_pos_site_id
_symmetry_equiv_pos_as_xyz
1 x,y,z
2 1/2-x,-y,1/2+z
3 -x,1/2+y,1/2-z
4 1/2+x,1/2-y,-z

loop_
_atom_site_type_symbol
_atom_site_label
_atom_site_fract_x
_atom_site_fract_y
_atom_site_fract_z
Cl Cl1 0.01212 0.16968 0.02898
F F2 0.90535 0.21606 0.23899
O O3 0.38561 0.02587 0.29060
O O4 0.84115 0.19497 0.38208
O O5 0.75419 -0.14849 0.34117
N N6 0.59832 0.02849 0.19629
N N7 0.81396 -0.11960 0.14513
N N8 0.31324 0.10597 0.11693
N N9 0.37245 -0.00306 0.02375
N N10 0.68616 -0.15566 0.00827
C C11 0.49010 0.10293 0.24534
C C12 0.77245 0.11804 0.33283
C C13 0.69128 0.18783 0.27665
C C14 0.52255 0.04396 0.34742
C C15 0.57085 -0.08032 0.37626
C C16 0.50115 0.03082 0.13866
C C17 0.78576 -0.06389 0.19766
C C18 0.63647 -0.06134 0.10719
C C19 0.56958 -0.07502 0.04585
C C20 0.26192 0.07985 0.05972
H H21 0.33140 0.15735 0.22472
H H22 0.93523 0.05413 0.32150
H H23 0.59644 0.27638 0.28803
H H24 0.39549 0.09995 0.37712
H H25 0.37979 -0.12899 0.38061
H H26 0.64633 -0.06322 0.42197
H H27 0.88790 -0.08940 0.23872
H H28 0.97473 0.25980 0.36946
H H29 0.75849 -0.23464 0.35654
H H30 0.65698 -0.14890 -0.03741
H H31 0.85246 -0.20128 0.02116

loop_
_geom_hbond_atom_site_label_D
_geom_hbond_atom_site_label_H
_geom_hbond_atom_site_label_A
_geom_hbond_site_symmetry_A
_geom_hbond_distance_DH
_geom_hbond_distance_HA
_geom_hbond_distance_DA
_geom_hbond_angle_DHA
O4 H28 N7 3_755 1.01 1.72 2.726 173
O5 H29 N8 3_645 0.99 1.86 2.831 167
N10 H30 O4 2_654 1.03 1.87 2.854 159
N10 H31 N10 4_545 1.02 2.38 3.271 145
C11 H21 F2 1_455 1.10 2.27 3.208 142
C11 H21 O5 3_655 1.10 2.60 3.531 142
C12 H22 O3 1_655 1.10 2.40 3.396 149
C15 H26 Cl1 2_555 1.11 2.77 3.570 129
C17 H27 F2 3_745 1.09 2.40 3.177 127
